data_7711672
loop_
_publ_author_name
'Armenis, Alexandros'
'Bakali, Georgia'
'Brantley, ChristiAnna'
'Raptopoulou, Catherine'
'Psycharis, Vassilis'
'Cunha-Silva, Luis'
'Christou, George'
'Stamatatos, Theocharis'

_publ_section_title
;
 A family of mono-, di-, and tetranuclear DyIII complexes bearing the
 ligand 2,6-diacetylpyridine bis(picolinoylhydrazone) and exhibiting slow
 relaxation of magnetization
;
_journal_name_full 'Dalton Transactions'
_journal_paper_doi 10.1039/D2DT02921A
_journal_year 2022
_chemical_formula_sum 'C50 H51.15 Dy2 F12 N14 O20.57 S4'
_chemical_formula_weight 1858.56
_space_group_crystal_system triclinic
_space_group_IT_number 2
_space_group_name_Hall '-P 1'
_space_group_name_H-M_alt 'P -1'
_atom_sites_solution_hydrogens mixed
_audit_creation_method SHELXL-2014/6
_audit_update_record
;
2022-10-29 deposited with the CCDC.	2022-11-02 downloaded from the CCDC.
;
_cell_angle_alpha 102.1540(10)
_cell_angle_beta 107.2560(10)
_cell_angle_gamma 97.5960(10)
_cell_formula_units_Z 1
_cell_length_a 9.8622(2)
_cell_length_b 13.8457(3)
_cell_length_c 13.8813(3)
_cell_measurement_reflns_used 30902
_cell_measurement_temperature 190(2)
_cell_measurement_theta_max 27.50
_cell_measurement_theta_min 3.07
_cell_volume 1730.70(7)
_computing_cell_refinement 'CrystalClear, Rigaku MSC, 2005'
_computing_data_collection 'CrystalClear, Rigaku MSC, 2005'
_computing_data_reduction 'CrystalClear, Rigaku MSC, 2005'
_computing_molecular_graphics 'Diamond ver.3.2'
_computing_publication_material 'publCIF J.Appl.Cryst. 2010, 43, 920'
_computing_structure_refinement 'SHELXL-2014/6 (Sheldrick, 2014)'
_computing_structure_solution 'SHELXL-2014/6 (Sheldrick, 2014)'
_diffrn_ambient_temperature 190(2)
_diffrn_measured_fraction_theta_full 0.998
_diffrn_measured_fraction_theta_max 0.999
_diffrn_measurement_device_type 'Rigaku R-AXIS SPIDER IPDS'
_diffrn_measurement_method '\q scans'
_diffrn_radiation_type MoK\a
_diffrn_radiation_wavelength 0.71073
_diffrn_reflns_av_R_equivalents 0.0320
_diffrn_reflns_av_unetI/netI 0.0255
_diffrn_reflns_Laue_measured_fraction_full 0.998
_diffrn_reflns_Laue_measured_fraction_max 0.999
_diffrn_reflns_limit_h_max 12
_diffrn_reflns_limit_h_min -12
_diffrn_reflns_limit_k_max 17
_diffrn_reflns_limit_k_min -17
_diffrn_reflns_limit_l_max 17
_diffrn_reflns_limit_l_min -17
_diffrn_reflns_number 32057
_diffrn_reflns_point_group_measured_fraction_full 0.998
_diffrn_reflns_point_group_measured_fraction_max 0.999
_diffrn_reflns_theta_full 25.242
_diffrn_reflns_theta_max 27.000
_diffrn_reflns_theta_min 3.070
_exptl_absorpt_coefficient_mu 2.375
_exptl_absorpt_correction_T_max 1.000
_exptl_absorpt_correction_T_min 0.795
_exptl_absorpt_correction_type empirical
_exptl_absorpt_process_details 'CrystalClear, Rigaku MSC, 2005'
_exptl_crystal_colour yellow
_exptl_crystal_density_diffrn 1.783
_exptl_crystal_description parallelepiped
_exptl_crystal_F_000 918
_exptl_crystal_size_max 0.20
_exptl_crystal_size_mid 0.17
_exptl_crystal_size_min 0.14
_platon_squeeze_details
;                      
The unit cell contains 1 methanol 1 water solvent molecules which 
have been treated as a diffuse contribution to the overall
scattering without specific  atom positions by SQUEEZE/PLATON.
;
_refine_diff_density_max 1.217
_refine_diff_density_min -0.860
_refine_diff_density_rms 0.086
_refine_ls_extinction_method none
_refine_ls_goodness_of_fit_ref 1.066
_refine_ls_hydrogen_treatment mixed
_refine_ls_matrix_type full
_refine_ls_number_parameters 545
_refine_ls_number_reflns 7562
_refine_ls_number_restraints 28
_refine_ls_restrained_S_all 1.068
_refine_ls_R_factor_all 0.0294
_refine_ls_R_factor_gt 0.0268
_refine_ls_shift/su_max 0.056
_refine_ls_shift/su_mean 0.001
_refine_ls_structure_factor_coef Fsqd
_refine_ls_weighting_details 'w=1/[\s^2^(Fo^2^)+(0.0293P)^2^+2.2980P] where P=(Fo^2^+2Fc^2^)/3'
_refine_ls_weighting_scheme calc
_refine_ls_wR_factor_gt 0.0628
_refine_ls_wR_factor_ref 0.0640
_reflns_Friedel_coverage 0.000
_reflns_number_gt 7052
_reflns_number_total 7562
_reflns_threshold_expression 'I > 2\s(I)'
_cod_data_source_file d2dt02921a2.cif
_cod_data_source_block COMPLEX2
_cod_original_cell_volume 1730.70(6)
_cod_database_code 7711672
_shelx_space_group_comment
;
The symmetry employed for this shelxl refinement is uniquely defined
by the following loop, which should always be used as a source of
symmetry information in preference to the above space-group names.
They are only intended as comments.
;
_shelxl_version_number 2014/6
_platon_squeeze_void_probe_radius 1.20

loop_
_space_group_symop_operation_xyz
'x, y, z'
'-x, -y, -z'

loop_
_atom_site_label
_atom_site_type_symbol
_atom_site_fract_x
_atom_site_fract_y
_atom_site_fract_z
_atom_site_U_iso_or_equiv
_atom_site_adp_type
_atom_site_occupancy
_atom_site_site_symmetry_order
_atom_site_calc_flag
_atom_site_refinement_flags_posn
_atom_site_refinement_flags_adp
_atom_site_refinement_flags_occupancy
_atom_site_disorder_assembly
_atom_site_disorder_group
Dy1 Dy 0.62130(2) 0.59095(2) 0.63880(2) 0.02189(5) Uani 1 1 d D . . . .
O1 O 0.5121(2) 0.71294(15) 0.56461(16) 0.0281(4) Uani 1 1 d . . . . .
O2 O 0.6175(2) 0.48773(14) 0.48157(15) 0.0245(4) Uani 1 1 d . . . . .
N1 N 0.4588(3) 0.96394(19) 0.6270(2) 0.0367(6) Uani 1 1 d . . . . .
N2 N 0.5875(3) 0.83177(18) 0.7235(2) 0.0305(5) Uani 1 1 d . . . . .
H2 H 0.5835 0.8895 0.7627 0.037 Uiso 1 1 calc R U . . .
N3 N 0.6696(3) 0.76508(18) 0.7605(2) 0.0282(5) Uani 1 1 d . . . . .
N4 N 0.8273(3) 0.63532(19) 0.81073(19) 0.0295(5) Uani 1 1 d . . . . .
N5 N 0.8252(3) 0.49947(18) 0.6486(2) 0.0273(5) Uani 1 1 d . . . . .
N6 N 0.8336(3) 0.43989(18) 0.5570(2) 0.0290(5) Uani 1 1 d . . . . .
N7 N 0.5971(3) 0.38198(18) 0.2928(2) 0.0277(5) Uani 1 1 d . . . . .
C1 C 0.3875(5) 1.0286(3) 0.5838(4) 0.0493(10) Uani 1 1 d . . . . .
C2 C 0.2870(5) 0.9985(3) 0.4862(4) 0.0543(11) Uani 1 1 d . . . . .
C3 C 0.2557(4) 0.8996(3) 0.4298(3) 0.0503(9) Uani 1 1 d . . . . .
H3 H 0.1844 0.8776 0.3621 0.060 Uiso 1 1 calc R U . . .
C4 C 0.3297(4) 0.8320(3) 0.4730(3) 0.0371(7) Uani 1 1 d . . . . .
C5 C 0.4301(3) 0.8661(2) 0.5718(2) 0.0290(6) Uani 1 1 d . . . . .
C6 C 0.5158(3) 0.7978(2) 0.6215(2) 0.0280(6) Uani 1 1 d . . . . .
C7 C 0.7419(4) 0.7871(2) 0.8583(2) 0.0347(7) Uani 1 1 d . . . . .
C8 C 0.7430(5) 0.8776(3) 0.9392(3) 0.0627(13) Uani 1 1 d . . . . .
H8A H 0.8073 0.8763 1.0078 0.094 Uiso 1 1 calc R U . . .
H8B H 0.7780 0.9390 0.9217 0.094 Uiso 1 1 calc R U . . .
H8C H 0.6444 0.8768 0.9412 0.094 Uiso 1 1 calc R U . . .
C9 C 0.8358(3) 0.7158(2) 0.8886(2) 0.0323(6) Uani 1 1 d . . . . .
C10 C 0.9333(4) 0.7320(3) 0.9901(3) 0.0411(8) Uani 1 1 d . . . . .
C11 C 1.0242(4) 0.6656(3) 1.0085(3) 0.0429(8) Uani 1 1 d . . . . .
C12 C 1.0210(4) 0.5870(3) 0.9282(3) 0.0380(7) Uani 1 1 d . . . . .
C13 C 0.9219(3) 0.5737(2) 0.8288(2) 0.0313(6) Uani 1 1 d . . . . .
C14 C 0.9213(3) 0.4986(2) 0.7350(2) 0.0309(6) Uani 1 1 d . . . . .
C15 C 1.0307(4) 0.4333(3) 0.7439(3) 0.0447(9) Uani 1 1 d . . . . .
C16 C 0.7249(3) 0.4424(2) 0.4774(2) 0.0261(6) Uani 1 1 d . . . . .
C17 C 0.7221(3) 0.3901(2) 0.3716(2) 0.0270(6) Uani 1 1 d . . . . .
C18 C 0.8392(4) 0.3531(2) 0.3544(3) 0.0358(7) Uani 1 1 d . . . . .
H18 H 0.9254 0.3598 0.4111 0.043 Uiso 1 1 calc R U . . .
C19 C 0.8284(4) 0.3063(3) 0.2534(3) 0.0416(8) Uani 1 1 d . . . . .
C20 C 0.7044(4) 0.3015(3) 0.1728(3) 0.0399(8) Uani 1 1 d . . . . .
C21 C 0.5918(4) 0.3401(2) 0.1953(3) 0.0339(7) Uani 1 1 d . . . . .
O3 O 0.5635(4) 0.45098(19) 0.7047(2) 0.0316(7) Uani 0.902(3) 1 d D . P A 1
O4 O 0.7242(3) 0.3520(3) 0.7875(3) 0.0550(9) Uani 0.902(3) 1 d D . P A 1
O5 O 0.4663(4) 0.2812(2) 0.7023(2) 0.0558(8) Uani 0.902(3) 1 d D . P A 1
S1 S 0.57954(10) 0.36919(7) 0.75464(9) 0.0319(3) Uani 0.902(3) 1 d D . P A 1
C22 C 0.5473(6) 0.4198(4) 0.8748(4) 0.0560(12) Uani 0.902(3) 1 d D . P A 1
F1 F 0.6456(4) 0.5067(3) 0.9296(2) 0.0864(11) Uani 0.902(3) 1 d D . P A 1
F2 F 0.4156(7) 0.4389(4) 0.8569(5) 0.0909(14) Uani 0.902(3) 1 d D . P A 1
F3 F 0.5595(5) 0.3558(3) 0.9340(3) 0.0909(13) Uani 0.902(3) 1 d D . P A 1
O3A O 0.571(4) 0.466(2) 0.730(2) 0.041(3) Uiso 0.098(3) 1 d D U P A 2
O4A O 0.705(2) 0.4673(18) 0.9057(15) 0.044(3) Uiso 0.098(3) 1 d D U P A 2
O5A O 0.664(3) 0.3205(16) 0.768(2) 0.042(3) Uiso 0.098(3) 1 d D U P A 2
S1A S 0.6124(10) 0.4080(8) 0.8066(9) 0.041(2) Uiso 0.098(3) 1 d D U P A 2
C22A C 0.446(2) 0.3608(16) 0.8249(17) 0.042(2) Uiso 0.098(3) 1 d D U P A 2
F1A F 0.408(4) 0.446(2) 0.867(3) 0.040(3) Uiso 0.098(3) 1 d D U P A 2
F2A F 0.360(2) 0.2938(15) 0.7391(15) 0.048(3) Uiso 0.098(3) 1 d D U P A 2
F3A F 0.466(2) 0.3059(15) 0.8927(15) 0.040(3) Uiso 0.098(3) 1 d D U P A 2
O1M O 0.8089(2) 0.69158(16) 0.60026(18) 0.0341(5) Uani 1 1 d . . . . .
H1MB H 0.8337 0.7571 0.6221 0.051 Uiso 1 1 d R U . B 3
H1MA H 0.7644 0.6821 0.5248 0.051 Uiso 0.287(8) 1 d R U P C 3
C24 C 0.8037(6) 0.6984(4) 0.4916(5) 0.0448(14) Uani 0.713(8) 1 d . . P C 4
H24A H 0.8154 0.6342 0.4524 0.067 Uiso 0.713(8) 1 calc R U P C 4
H24B H 0.8822 0.7529 0.4972 0.067 Uiso 0.713(8) 1 calc R U P C 4
H24C H 0.7100 0.7125 0.4551 0.067 Uiso 0.713(8) 1 calc R U P C 4
O25 O 0.8148(10) 0.6791(7) 0.4197(8) 0.043(3) Uani 0.287(8) 1 d . . P C 5
H25 H 0.7701 0.6465 0.3573 0.065 Uiso 0.287(8) 1 d R U P C 5
C26 C 0.917(2) 0.7675(13) 0.4321(11) 0.065(5) Uani 0.287(8) 1 d . . P C 5
H26A H 0.9137 0.7757 0.3631 0.098 Uiso 0.287(8) 1 calc R U P C 5
H26B H 1.0145 0.7611 0.4707 0.098 Uiso 0.287(8) 1 calc R U P C 5
H26C H 0.8923 0.8266 0.4708 0.098 Uiso 0.287(8) 1 calc R U P C 5
O6 O 0.8885(3) 0.89325(19) 0.6873(2) 0.0548(7) Uani 1 1 d . . . . .
O7 O 1.0602(4) 0.9067(2) 0.8577(2) 0.0624(8) Uani 1 1 d . . . . .
O8 O 0.9653(3) 1.0522(2) 0.8178(2) 0.0606(8) Uani 1 1 d . . . . .
S2 S 1.00014(10) 0.95682(7) 0.78035(7) 0.04048(19) Uani 1 1 d . . . . .
C23 C 1.1461(5) 0.9917(4) 0.7320(4) 0.0670(12) Uani 1 1 d . . . . .
F4 F 1.1862(4) 0.9096(3) 0.6898(3) 0.1028(12) Uani 1 1 d . . . . .
F5 F 1.1023(4) 1.0383(3) 0.6568(3) 0.0992(11) Uani 1 1 d . . . . .
F6 F 1.2586(4) 1.0525(3) 0.8049(4) 0.1224(15) Uani 1 1 d . . . . .
H1 H 0.412(4) 1.090(3) 0.624(3) 0.049(11) Uiso 1 1 d . . . . .
H2A H 0.242(5) 1.035(3) 0.464(3) 0.054(13) Uiso 1 1 d . . . . .
H4 H 0.313(4) 0.765(3) 0.438(3) 0.042(10) Uiso 1 1 d . . . . .
H10 H 0.938(4) 0.790(3) 1.045(3) 0.035(9) Uiso 1 1 d . . . . .
H11 H 1.084(5) 0.674(3) 1.066(3) 0.050(12) Uiso 1 1 d . . . . .
H12 H 1.080(4) 0.541(3) 0.938(3) 0.038(10) Uiso 1 1 d . . . . .
H15A H 1.020(6) 0.388(4) 0.779(4) 0.080(17) Uiso 1 1 d . . . . .
H15B H 1.025(5) 0.391(4) 0.679(4) 0.067(14) Uiso 1 1 d . . . . .
H15C H 1.123(7) 0.468(4) 0.776(5) 0.093(19) Uiso 1 1 d . . . . .
H19 H 0.902(4) 0.282(3) 0.240(3) 0.042(10) Uiso 1 1 d . . . . .
H20 H 0.695(4) 0.277(3) 0.108(3) 0.039(10) Uiso 1 1 d . . . . .
H21 H 0.509(4) 0.339(2) 0.143(3) 0.025(8) Uiso 1 1 d . . . . .

loop_
_atom_site_aniso_label
_atom_site_aniso_U_11
_atom_site_aniso_U_22
_atom_site_aniso_U_33
_atom_site_aniso_U_23
_atom_site_aniso_U_13
_atom_site_aniso_U_12
Dy1 0.01838(7) 0.01972(7) 0.02294(7) 0.00233(5) 0.00143(5) 0.00643(4)
O1 0.0277(10) 0.0243(10) 0.0285(11) 0.0053(8) 0.0042(8) 0.0082(8)
O2 0.0192(9) 0.0226(9) 0.0277(10) 0.0029(8) 0.0032(8) 0.0080(7)
N1 0.0451(16) 0.0246(13) 0.0442(16) 0.0081(12) 0.0198(13) 0.0105(11)
N2 0.0321(13) 0.0219(12) 0.0328(14) 0.0020(10) 0.0051(11) 0.0111(10)
N3 0.0254(12) 0.0252(12) 0.0280(13) 0.0037(10) 0.0017(10) 0.0070(9)
N4 0.0245(12) 0.0304(13) 0.0263(13) 0.0058(10) -0.0006(10) 0.0054(10)
N5 0.0222(11) 0.0263(12) 0.0306(13) 0.0063(10) 0.0046(10) 0.0077(9)
N6 0.0231(12) 0.0272(12) 0.0343(14) 0.0061(11) 0.0054(10) 0.0102(9)
N7 0.0271(12) 0.0246(12) 0.0307(13) 0.0047(10) 0.0094(10) 0.0077(9)
C1 0.067(3) 0.0317(18) 0.070(3) 0.0222(19) 0.040(2) 0.0263(18)
C2 0.063(3) 0.053(2) 0.078(3) 0.045(2) 0.039(2) 0.038(2)
C3 0.046(2) 0.063(2) 0.051(2) 0.031(2) 0.0132(17) 0.0240(18)
C4 0.0368(17) 0.0359(17) 0.0395(18) 0.0130(15) 0.0098(14) 0.0131(14)
C5 0.0288(14) 0.0265(14) 0.0340(16) 0.0088(12) 0.0130(12) 0.0065(11)
C6 0.0247(14) 0.0251(14) 0.0312(15) 0.0052(12) 0.0063(12) 0.0053(11)
C7 0.0362(17) 0.0316(16) 0.0272(15) -0.0003(13) 0.0032(13) 0.0064(13)
C8 0.086(3) 0.048(2) 0.034(2) -0.0071(17) -0.003(2) 0.032(2)
C9 0.0303(15) 0.0308(15) 0.0258(15) 0.0043(12) -0.0012(12) 0.0024(12)
C10 0.0445(19) 0.0402(18) 0.0279(17) 0.0058(15) 0.0002(14) 0.0051(15)
C11 0.0376(18) 0.053(2) 0.0278(17) 0.0146(16) -0.0051(14) 0.0046(15)
C12 0.0297(16) 0.0439(19) 0.0361(18) 0.0179(15) 0.0001(13) 0.0070(14)
C13 0.0232(14) 0.0361(16) 0.0315(16) 0.0119(13) 0.0024(12) 0.0059(12)
C14 0.0228(14) 0.0336(15) 0.0343(16) 0.0110(13) 0.0038(12) 0.0094(12)
C15 0.0358(19) 0.053(2) 0.046(2) 0.0160(19) 0.0046(16) 0.0255(17)
C16 0.0226(13) 0.0211(13) 0.0333(15) 0.0064(12) 0.0075(11) 0.0065(10)
C17 0.0243(14) 0.0244(13) 0.0341(16) 0.0085(12) 0.0107(12) 0.0083(11)
C18 0.0306(16) 0.0360(17) 0.0448(19) 0.0118(14) 0.0143(14) 0.0141(13)
C19 0.0419(19) 0.0404(18) 0.055(2) 0.0135(17) 0.0293(17) 0.0188(15)
C20 0.047(2) 0.0397(18) 0.0364(19) 0.0050(15) 0.0219(16) 0.0117(15)
C21 0.0342(17) 0.0346(16) 0.0320(16) 0.0060(13) 0.0110(14) 0.0086(13)
O3 0.0295(12) 0.0303(14) 0.0367(17) 0.0154(14) 0.0072(13) 0.0110(11)
O4 0.0368(16) 0.065(2) 0.073(2) 0.0375(18) 0.0125(16) 0.0244(14)
O5 0.066(2) 0.0370(15) 0.0516(18) 0.0080(14) 0.0088(15) -0.0009(14)
S1 0.0319(5) 0.0299(5) 0.0359(6) 0.0133(4) 0.0086(4) 0.0121(4)
C22 0.080(3) 0.057(3) 0.045(2) 0.025(2) 0.027(2) 0.029(3)
F1 0.120(3) 0.071(2) 0.0497(17) -0.0062(15) 0.0204(18) 0.010(2)
F2 0.113(3) 0.116(3) 0.105(3) 0.060(3) 0.082(3) 0.075(2)
F3 0.159(4) 0.093(3) 0.062(2) 0.053(2) 0.058(2) 0.065(3)
O1M 0.0294(11) 0.0266(10) 0.0408(13) 0.0060(9) 0.0061(9) 0.0049(9)
C24 0.046(3) 0.044(3) 0.043(3) 0.010(2) 0.017(2) 0.001(2)
O25 0.048(5) 0.047(5) 0.038(6) 0.009(4) 0.021(4) 0.009(4)
C26 0.095(13) 0.086(12) 0.027(7) 0.022(7) 0.031(7) 0.023(10)
O6 0.0691(18) 0.0360(13) 0.0411(15) 0.0001(11) 0.0058(13) -0.0049(12)
O7 0.075(2) 0.071(2) 0.0452(16) 0.0193(15) 0.0193(15) 0.0234(16)
O8 0.0618(18) 0.0447(15) 0.0626(19) -0.0103(14) 0.0197(15) 0.0103(13)
S2 0.0422(5) 0.0359(4) 0.0364(4) -0.0011(4) 0.0130(4) 0.0023(3)
C23 0.057(3) 0.071(3) 0.080(3) 0.017(3) 0.035(3) 0.010(2)
F4 0.123(3) 0.100(2) 0.140(3) 0.044(2) 0.100(3) 0.054(2)
F5 0.112(3) 0.106(3) 0.124(3) 0.068(2) 0.074(2) 0.030(2)
F6 0.0529(18) 0.151(4) 0.141(3) 0.018(3) 0.034(2) -0.023(2)

loop_
_atom_type_symbol
_atom_type_description
_atom_type_scat_dispersion_real
_atom_type_scat_dispersion_imag
_atom_type_scat_source
C C 0.0033 0.0016 'International Tables Vol C Tables 4.2.6.8 and 6.1.1.4'
H H 0.0000 0.0000 'International Tables Vol C Tables 4.2.6.8 and 6.1.1.4'
Dy Dy -0.1892 4.4098 'International Tables Vol C Tables 4.2.6.8 and 6.1.1.4'
F F 0.0171 0.0103 'International Tables Vol C Tables 4.2.6.8 and 6.1.1.4'
N N 0.0061 0.0033 'International Tables Vol C Tables 4.2.6.8 and 6.1.1.4'
O O 0.0106 0.0060 'International Tables Vol C Tables 4.2.6.8 and 6.1.1.4'
S S 0.1246 0.1234 'International Tables Vol C Tables 4.2.6.8 and 6.1.1.4'

loop_
_geom_angle_atom_site_label_1
_geom_angle_atom_site_label_2
_geom_angle_atom_site_label_3
_geom_angle
_geom_angle_site_symmetry_1
_geom_angle_site_symmetry_3
_geom_angle_publ_flag
O2 Dy1 O1 95.85(7) . . ?
O2 Dy1 O3 93.06(8) . . ?
O1 Dy1 O3 140.72(9) . . ?
O2 Dy1 O2 65.75(8) . 2_666 ?
O1 Dy1 O2 70.56(7) . 2_666 ?
O3 Dy1 O2 78.65(9) . 2_666 ?
O2 Dy1 O3A 101.1(9) . . ?
O1 Dy1 O3A 139.7(9) . . ?
O2 Dy1 O3A 83.5(9) 2_666 . ?
O2 Dy1 O1M 78.40(7) . . ?
O1 Dy1 O1M 74.02(7) . . ?
O3 Dy1 O1M 145.23(9) . . ?
O2 Dy1 O1M 125.48(7) 2_666 . ?
O3A Dy1 O1M 145.2(9) . . ?
O2 Dy1 N5 63.79(7) . . ?
O1 Dy1 N5 143.05(8) . . ?
O3 Dy1 N5 74.13(10) . . ?
O2 Dy1 N5 120.16(7) 2_666 . ?
O3A Dy1 N5 76.8(9) . . ?
O1M Dy1 N5 71.87(8) . . ?
O2 Dy1 N4 125.70(7) . . ?
O1 Dy1 N4 123.50(7) . . ?
O3 Dy1 N4 79.39(9) . . ?
O2 Dy1 N4 155.77(8) 2_666 . ?
O3A Dy1 N4 73.5(9) . . ?
O1M Dy1 N4 78.74(8) . . ?
N5 Dy1 N4 62.43(8) . . ?
O2 Dy1 N3 150.02(8) . . ?
O1 Dy1 N3 63.66(7) . . ?
O3 Dy1 N3 116.75(9) . . ?
O2 Dy1 N3 120.75(7) 2_666 . ?
O3A Dy1 N3 108.6(9) . . ?
O1M Dy1 N3 75.03(8) . . ?
N5 Dy1 N3 119.07(8) . . ?
N4 Dy1 N3 61.89(8) . . ?
O2 Dy1 N7 128.87(7) . 2_666 ?
O1 Dy1 N7 72.33(7) . 2_666 ?
O3 Dy1 N7 72.36(9) . 2_666 ?
O2 Dy1 N7 63.40(7) 2_666 2_666 ?
O3A Dy1 N7 68.5(9) . 2_666 ?
O1M Dy1 N7 138.21(7) . 2_666 ?
N5 Dy1 N7 144.59(8) . 2_666 ?
N4 Dy1 N7 100.07(8) . 2_666 ?
N3 Dy1 N7 68.23(8) . 2_666 ?
O2 Dy1 Dy1 33.40(4) . 2_666 ?
O1 Dy1 Dy1 81.89(5) . 2_666 ?
O3 Dy1 Dy1 84.98(7) . 2_666 ?
O2 Dy1 Dy1 32.35(5) 2_666 2_666 ?
O3A Dy1 Dy1 92.6(9) . 2_666 ?
O1M Dy1 Dy1 103.44(5) . 2_666 ?
N5 Dy1 Dy1 92.53(6) . 2_666 ?
N4 Dy1 Dy1 153.25(6) . 2_666 ?
N3 Dy1 Dy1 144.79(5) . 2_666 ?
N7 Dy1 Dy1 95.63(5) 2_666 2_666 ?
C6 O1 Dy1 120.73(19) . . ?
C16 O2 Dy1 120.74(17) . . ?
C16 O2 Dy1 118.65(17) . 2_666 ?
Dy1 O2 Dy1 114.25(7) . 2_666 ?
C1 N1 C5 119.1(3) . . ?
C6 N2 N3 111.6(2) . . ?
C6 N2 H2 124.2 . . ?
N3 N2 H2 124.2 . . ?
C7 N3 N2 118.4(3) . . ?
C7 N3 Dy1 123.2(2) . . ?
N2 N3 Dy1 116.83(17) . . ?
C13 N4 C9 119.5(3) . . ?
C13 N4 Dy1 120.1(2) . . ?
C9 N4 Dy1 120.18(19) . . ?
C14 N5 N6 116.4(2) . . ?
C14 N5 Dy1 124.1(2) . . ?
N6 N5 Dy1 119.40(17) . . ?
C16 N6 N5 109.7(2) . . ?
C21 N7 C17 117.4(3) . . ?
C21 N7 Dy1 128.1(2) . 2_666 ?
C17 N7 Dy1 112.40(19) . 2_666 ?
N1 C1 C2 121.8(4) . . ?
N1 C1 H1 114(3) . . ?
C2 C1 H1 124(3) . . ?
C1 C2 C3 119.8(4) . . ?
C1 C2 H2A 121(3) . . ?
C3 C2 H2A 119(3) . . ?
C2 C3 C4 119.1(4) . . ?
C2 C3 H3 120.4 . . ?
C4 C3 H3 120.4 . . ?
C5 C4 C3 118.8(3) . . ?
C5 C4 H4 119(2) . . ?
C3 C4 H4 122(2) . . ?
N1 C5 C4 121.3(3) . . ?
N1 C5 C6 117.2(3) . . ?
C4 C5 C6 121.4(3) . . ?
O1 C6 N2 125.7(3) . . ?
O1 C6 C5 117.9(3) . . ?
N2 C6 C5 116.3(3) . . ?
N3 C7 C9 114.3(3) . . ?
N3 C7 C8 126.0(3) . . ?
C9 C7 C8 119.6(3) . . ?
C7 C8 H8A 109.5 . . ?
C7 C8 H8B 109.5 . . ?
H8A C8 H8B 109.5 . . ?
C7 C8 H8C 109.5 . . ?
H8A C8 H8C 109.5 . . ?
H8B C8 H8C 109.5 . . ?
N4 C9 C10 121.3(3) . . ?
N4 C9 C7 115.9(3) . . ?
C10 C9 C7 122.8(3) . . ?
C11 C10 C9 118.4(3) . . ?
C11 C10 H10 121(2) . . ?
C9 C10 H10 120(2) . . ?
C12 C11 C10 120.3(3) . . ?
C12 C11 H11 118(3) . . ?
C10 C11 H11 121(3) . . ?
C11 C12 C13 119.2(3) . . ?
C11 C12 H12 122(2) . . ?
C13 C12 H12 119(2) . . ?
N4 C13 C12 121.1(3) . . ?
N4 C13 C14 115.6(3) . . ?
C12 C13 C14 123.1(3) . . ?
N5 C14 C13 114.6(3) . . ?
N5 C14 C15 125.0(3) . . ?
C13 C14 C15 120.3(3) . . ?
C14 C15 H15A 114(4) . . ?
C14 C15 H15B 114(3) . . ?
H15A C15 H15B 100(4) . . ?
C14 C15 H15C 114(4) . . ?
H15A C15 H15C 105(5) . . ?
H15B C15 H15C 109(5) . . ?
N6 C16 O2 126.1(3) . . ?
N6 C16 C17 117.4(2) . . ?
O2 C16 C17 116.5(2) . . ?
N7 C17 C18 122.4(3) . . ?
N7 C17 C16 115.1(2) . . ?
C18 C17 C16 122.5(3) . . ?
C19 C18 C17 118.8(3) . . ?
C19 C18 H18 120.6 . . ?
C17 C18 H18 120.6 . . ?
C20 C19 C18 119.0(3) . . ?
C20 C19 H19 120(3) . . ?
C18 C19 H19 121(3) . . ?
C19 C20 C21 119.2(3) . . ?
C19 C20 H20 122(2) . . ?
C21 C20 H20 118(3) . . ?
N7 C21 C20 122.9(3) . . ?
N7 C21 H21 116(2) . . ?
C20 C21 H21 121(2) . . ?
S1 O3 Dy1 161.1(2) . . ?
O5 S1 O4 116.1(2) . . ?
O5 S1 O3 113.47(19) . . ?
O4 S1 O3 114.5(2) . . ?
O5 S1 C22 104.4(2) . . ?
O4 S1 C22 104.5(2) . . ?
O3 S1 C22 101.78(19) . . ?
F2 C22 F3 107.3(5) . . ?
F2 C22 F1 108.6(5) . . ?
F3 C22 F1 108.2(4) . . ?
F2 C22 S1 111.6(4) . . ?
F3 C22 S1 111.4(3) . . ?
F1 C22 S1 109.6(3) . . ?
S1A O3A Dy1 154(2) . . ?
O4A S1A O5A 113.0(16) . . ?
O4A S1A O3A 113.6(17) . . ?
O5A S1A O3A 112.8(18) . . ?
O4A S1A C22A 105.8(13) . . ?
O5A S1A C22A 106.1(14) . . ?
O3A S1A C22A 104.7(15) . . ?
F2A C22A F3A 101.6(18) . . ?
F2A C22A F1A 123(2) . . ?
F3A C22A F1A 108(2) . . ?
F2A C22A S1A 109.5(15) . . ?
F3A C22A S1A 111.8(15) . . ?
F1A C22A S1A 103.1(18) . . ?
C24 O1M Dy1 124.9(2) . . ?
Dy1 O1M H1MB 123.8 . . ?
Dy1 O1M H1MA 101.5 . . ?
H1MB O1M H1MA 101.0 . . ?
O1M C24 H24A 109.5 . . ?
O1M C24 H24B 109.5 . . ?
H24A C24 H24B 109.5 . . ?
O1M C24 H24C 109.5 . . ?
H24A C24 H24C 109.5 . . ?
H24B C24 H24C 109.5 . . ?
C26 O25 H25 114.3 . . ?
O25 C26 H26A 109.5 . . ?
O25 C26 H26B 109.5 . . ?
H26A C26 H26B 109.5 . . ?
O25 C26 H26C 109.5 . . ?
H26A C26 H26C 109.5 . . ?
H26B C26 H26C 109.5 . . ?
O7 S2 O8 116.10(19) . . ?
O7 S2 O6 115.17(19) . . ?
O8 S2 O6 113.00(18) . . ?
O7 S2 C23 104.7(2) . . ?
O8 S2 C23 103.1(2) . . ?
O6 S2 C23 102.5(2) . . ?
F6 C23 F4 109.2(5) . . ?
F6 C23 F5 107.4(5) . . ?
F4 C23 F5 106.9(4) . . ?
F6 C23 S2 112.4(4) . . ?
F4 C23 S2 110.2(3) . . ?
F5 C23 S2 110.6(3) . . ?

loop_
_geom_bond_atom_site_label_1
_geom_bond_atom_site_label_2
_geom_bond_distance
_geom_bond_site_symmetry_2
_geom_bond_publ_flag
Dy1 O2 2.3305(19) . ?
Dy1 O1 2.3726(19) . ?
Dy1 O3 2.383(2) . ?
Dy1 O2 2.3970(18) 2_666 ?
Dy1 O3A 2.422(15) . ?
Dy1 O1M 2.423(2) . ?
Dy1 N5 2.500(2) . ?
Dy1 N4 2.525(2) . ?
Dy1 N3 2.530(2) . ?
Dy1 N7 2.638(2) 2_666 ?
Dy1 Dy1 3.9707(3) 2_666 ?
O1 C6 1.259(3) . ?
O2 C16 1.310(3) . ?
O2 Dy1 2.3970(18) 2_666 ?
N1 C1 1.340(5) . ?
N1 C5 1.355(4) . ?
N2 C6 1.328(4) . ?
N2 N3 1.386(3) . ?
N2 H2 0.8800 . ?
N3 C7 1.279(4) . ?
N4 C13 1.350(4) . ?
N4 C9 1.353(4) . ?
N5 C14 1.292(4) . ?
N5 N6 1.395(4) . ?
N6 C16 1.302(4) . ?
N7 C21 1.339(4) . ?
N7 C17 1.356(4) . ?
N7 Dy1 2.638(2) 2_666 ?
C1 C2 1.360(7) . ?
C1 H1 0.87(4) . ?
C2 C3 1.370(6) . ?
C2 H2A 0.77(4) . ?
C3 C4 1.388(5) . ?
C3 H3 0.9500 . ?
C4 C5 1.372(5) . ?
C4 H4 0.93(4) . ?
C5 C6 1.492(4) . ?
C7 C9 1.481(4) . ?
C7 C8 1.493(5) . ?
C8 H8A 0.9800 . ?
C8 H8B 0.9800 . ?
C8 H8C 0.9800 . ?
C9 C10 1.403(4) . ?
C10 C11 1.377(5) . ?
C10 H10 0.96(4) . ?
C11 C12 1.374(5) . ?
C11 H11 0.81(4) . ?
C12 C13 1.392(4) . ?
C12 H12 0.92(4) . ?
C13 C14 1.483(5) . ?
C14 C15 1.492(4) . ?
C15 H15A 0.89(6) . ?
C15 H15B 0.94(5) . ?
C15 H15C 0.90(6) . ?
C16 C17 1.485(4) . ?
C17 C18 1.386(4) . ?
C18 C19 1.381(5) . ?
C18 H18 0.9500 . ?
C19 C20 1.373(5) . ?
C19 H19 0.89(4) . ?
C20 C21 1.382(5) . ?
C20 H20 0.87(4) . ?
C21 H21 0.91(3) . ?
O3 S1 1.450(2) . ?
O4 S1 1.432(3) . ?
O5 S1 1.431(3) . ?
S1 C22 1.805(5) . ?
C22 F2 1.321(7) . ?
C22 F3 1.324(5) . ?
C22 F1 1.355(6) . ?
O3A S1A 1.469(15) . ?
O4A S1A 1.409(16) . ?
O5A S1A 1.439(16) . ?
S1A C22A 1.798(16) . ?
C22A F2A 1.313(18) . ?
C22A F3A 1.315(18) . ?
C22A F1A 1.348(19) . ?
O1M C24 1.517(6) . ?
O1M H1MB 0.8700 . ?
O1M H1MA 0.9802 . ?
C24 H24A 0.9800 . ?
C24 H24B 0.9800 . ?
C24 H24C 0.9800 . ?
O25 C26 1.422(19) . ?
O25 H25 0.8400 . ?
C26 H26A 0.9800 . ?
C26 H26B 0.9800 . ?
C26 H26C 0.9800 . ?
O6 S2 1.441(3) . ?
O7 S2 1.424(3) . ?
O8 S2 1.438(3) . ?
S2 C23 1.812(5) . ?
C23 F6 1.301(6) . ?
C23 F4 1.329(6) . ?
C23 F5 1.335(6) . ?

loop_
_platon_squeeze_void_nr
_platon_squeeze_void_average_x
_platon_squeeze_void_average_y
_platon_squeeze_void_average_z
_platon_squeeze_void_volume
_platon_squeeze_void_count_electrons
_platon_squeeze_void_content
1 0.171 0.249 0.787 33 0 ' '
2 0.500 1.000 0.000 154 31 ' '
3 0.829 0.751 0.212 33 0 ' '
